data_7039328
loop_
_publ_author_name
'McCarney, Eoin P.'
'Hawes, Chris S.'
'Blasco, Salvador'
'Gunnlaugsson, Thorfinnur'

_publ_section_title
;
 Synthesis and structural studies of 1,4-di(2-pyridyl)-1,2,3-triazole and
 its transition metal complexes; a versatile and subtly unsymmetric
 ligand.
;
_journal_issue 25
_journal_name_full 'Dalton transactions (Cambridge, England : 2003)'
_journal_page_first 10209
_journal_page_last 10221
_journal_paper_doi 10.1039/c6dt01416j
_journal_volume 45
_journal_year 2016
_chemical_formula_moiety 'C24 H18 Cu N10, F6 P, C2 H3 N'
_chemical_formula_sum 'C26 H21 Cu F6 N11 P'
_chemical_formula_weight 696.05
_space_group_crystal_system monoclinic
_space_group_IT_number 14
_space_group_name_Hall '-P 2yn'
_space_group_name_H-M_alt 'P 1 21/n 1'
_symmetry_space_group_name_Hall '-P 2yn'
_symmetry_space_group_name_H-M 'P 1 21/n 1'
_atom_sites_solution_hydrogens geom
_audit_creation_date 2016-03-24
_audit_creation_method
;
Olex2 1.2
(compiled 2015.09.30 svn.r3233 for OlexSys, GUI svn.r5103)
;
_audit_update_record
;
2016-04-06 deposited with the CCDC.
2016-05-20 downloaded from the CCDC.
;
_cell_angle_alpha 90
_cell_angle_beta 107.411(5)
_cell_angle_gamma 90
_cell_formula_units_Z 4
_cell_length_a 16.8836(12)
_cell_length_b 8.0136(6)
_cell_length_c 21.7775(14)
_cell_measurement_reflns_used 2152
_cell_measurement_temperature 100(2)
_cell_measurement_theta_max 67.00
_cell_measurement_theta_min 3.94
_cell_volume 2811.5(4)
_computing_molecular_graphics 'Olex2 (Dolomanov et al., 2009)'
_computing_publication_material 'Olex2 (Dolomanov et al., 2009)'
_computing_structure_refinement 'XL (Sheldrick, 2008)'
_computing_structure_solution 'XT (Sheldrick, 2015)'
_diffrn_ambient_temperature 100.0
_diffrn_measured_fraction_theta_full 0.999
_diffrn_measured_fraction_theta_max 0.997
_diffrn_measurement_device_type 'Bruker APEX-II CCD'
_diffrn_measurement_method '\f and \w scans'
_diffrn_radiation_type CuK\a
_diffrn_radiation_wavelength 1.54178
_diffrn_reflns_av_R_equivalents 0.0805
_diffrn_reflns_av_unetI/netI 0.0863
_diffrn_reflns_Laue_measured_fraction_full 0.999
_diffrn_reflns_Laue_measured_fraction_max 0.997
_diffrn_reflns_limit_h_max 20
_diffrn_reflns_limit_h_min -18
_diffrn_reflns_limit_k_max 9
_diffrn_reflns_limit_k_min -9
_diffrn_reflns_limit_l_max 26
_diffrn_reflns_limit_l_min -26
_diffrn_reflns_number 19212
_diffrn_reflns_point_group_measured_fraction_full 0.999
_diffrn_reflns_point_group_measured_fraction_max 0.997
_diffrn_reflns_theta_full 67.679
_diffrn_reflns_theta_max 68.418
_diffrn_reflns_theta_min 2.925
_diffrn_standards_number 0
_exptl_absorpt_coefficient_mu 2.361
_exptl_absorpt_correction_T_max 0.7531
_exptl_absorpt_correction_T_min 0.5654
_exptl_absorpt_correction_type multi-scan
_exptl_absorpt_process_details
;
SADABS-2014/5 (Bruker,2014/5) was used for absorption correction.
wR2(int) was 0.1074 before and 0.0764 after correction.
The Ratio of minimum to maximum transmission is 0.7508.
The \l/2 correction factor is Not present.
;
_exptl_crystal_colour orange
_exptl_crystal_colour_primary orange
_exptl_crystal_density_diffrn 1.644
_exptl_crystal_description needle
_exptl_crystal_F_000 1408
_exptl_crystal_size_max 0.12
_exptl_crystal_size_mid 0.03
_exptl_crystal_size_min 0.01
_refine_diff_density_max 0.828
_refine_diff_density_min -0.362
_refine_diff_density_rms 0.100
_refine_ls_extinction_method none
_refine_ls_goodness_of_fit_ref 1.017
_refine_ls_hydrogen_treatment constr
_refine_ls_matrix_type full
_refine_ls_number_parameters 407
_refine_ls_number_reflns 5151
_refine_ls_number_restraints 0
_refine_ls_restrained_S_all 1.017
_refine_ls_R_factor_all 0.1024
_refine_ls_R_factor_gt 0.0614
_refine_ls_shift/su_max 0.000
_refine_ls_shift/su_mean 0.000
_refine_ls_structure_factor_coef Fsqd
_refine_ls_weighting_details 'w=1/[\s^2^(Fo^2^)+(0.0942P)^2^] where P=(Fo^2^+2Fc^2^)/3'
_refine_ls_weighting_scheme calc
_refine_ls_wR_factor_gt 0.1571
_refine_ls_wR_factor_ref 0.1852
_reflns_Friedel_coverage 0.000
_reflns_number_gt 3118
_reflns_number_total 5151
_reflns_threshold_expression 'I > 2\s(I)'
_cod_data_source_file c6dt01416j2.cif
_cod_data_source_block 1
_cod_depositor_comments 'Adding full bibliography for 7039327--7039332.cif.'
_cod_original_cell_volume 2811.5(3)
_cod_database_code 7039328
_shelx_space_group_comment
;
The symmetry employed for this shelxl refinement is uniquely defined
by the following loop, which should always be used as a source of
symmetry information in preference to the above space-group names.
They are only intended as comments.
;
_shelx_estimated_absorpt_t_max 0.977
_shelx_estimated_absorpt_t_min 0.765
_olex2_refinement_description
;
1. Fixed Uiso
 At 1.2 times of:
  All C(H) groups
 At 1.5 times of:
  All C(H,H,H) groups
2.a Aromatic/amide H refined with riding coordinates:
 C1(H1), C7(H7), C19(H19), C2(H2), C3(H3), C13(H13), C14(H14), C4(H4), C9(H9),
 C16(H16), C21(H21), C22(H22), C15(H15), C23(H23), C11(H11), C12(H12), C10(H10),
  C24(H24)
2.b Idealised Me refined as rotating group:
 C26(H26A,H26B,H26C)
;
_shelx_shelxl_version_number 2014/7
_olex2_submission_special_instructions 'No special instructions were received'

loop_
_space_group_symop_operation_xyz
'x, y, z'
'-x+1/2, y+1/2, -z+1/2'
'-x, -y, -z'
'x-1/2, -y-1/2, z-1/2'

loop_
_atom_site_label
_atom_site_type_symbol
_atom_site_fract_x
_atom_site_fract_y
_atom_site_fract_z
_atom_site_U_iso_or_equiv
_atom_site_adp_type
_atom_site_occupancy
_atom_site_site_symmetry_order
_atom_site_calc_flag
_atom_site_refinement_flags_posn
Cu1 Cu 0.25032(5) 0.64078(8) 0.24773(3) 0.0323(2) Uani 1 1 d .
P1 P 0.34711(8) 0.25811(16) 0.63303(5) 0.0332(3) Uani 1 1 d .
F1 F 0.3863(2) 0.1163(4) 0.59905(14) 0.0453(7) Uani 1 1 d .
F2 F 0.43316(19) 0.2717(4) 0.68970(13) 0.0451(7) Uani 1 1 d .
F6 F 0.3157(2) 0.1178(4) 0.67244(14) 0.0473(7) Uani 1 1 d .
F4 F 0.26184(19) 0.2455(5) 0.57557(14) 0.0518(8) Uani 1 1 d .
F3 F 0.3797(2) 0.3991(4) 0.59384(14) 0.0490(8) Uani 1 1 d .
F5 F 0.3079(2) 0.4001(4) 0.66676(14) 0.0496(8) Uani 1 1 d .
N4 N 0.4034(2) 0.7995(4) 0.14093(16) 0.0283(8) Uani 1 1 d .
N1 N 0.1831(2) 0.5335(5) 0.16245(17) 0.0292(8) Uani 1 1 d .
N7 N 0.1811(2) 0.7219(5) 0.30401(17) 0.0292(8) Uani 1 1 d .
N6 N 0.3206(2) 0.5390(5) 0.33378(17) 0.0291(8) Uani 1 1 d .
N2 N 0.3178(2) 0.7298(5) 0.19093(17) 0.0304(8) Uani 1 1 d .
N9 N 0.0974(2) 0.7957(5) 0.35515(17) 0.0287(8) Uani 1 1 d .
N8 N 0.1109(2) 0.8015(5) 0.29685(17) 0.0300(8) Uani 1 1 d .
N3 N 0.3875(2) 0.8106(5) 0.19792(17) 0.0297(8) Uani 1 1 d .
N5 N 0.4853(2) 0.8387(5) 0.07430(17) 0.0333(8) Uani 1 1 d .
N10 N 0.0131(3) 0.8329(5) 0.41996(18) 0.0350(9) Uani 1 1 d .
C18 C 0.2122(3) 0.6640(5) 0.36541(19) 0.0282(9) Uani 1 1 d .
N11 N 0.2590(3) 0.7590(6) 0.55362(18) 0.0412(9) Uani 1 1 d .
C6 C 0.2891(3) 0.6660(6) 0.13026(19) 0.0286(9) Uani 1 1 d .
C5 C 0.2124(3) 0.5682(5) 0.1125(2) 0.0286(9) Uani 1 1 d .
C1 C 0.1121(3) 0.4465(6) 0.1501(2) 0.0312(9) Uani 1 1 d .
H1 H 0.0903 0.4225 0.1846 0.037 Uiso 1 1 calc R
C20 C 0.0237(3) 0.8675(5) 0.3635(2) 0.0296(9) Uani 1 1 d .
C17 C 0.2889(3) 0.5681(5) 0.3828(2) 0.0289(9) Uani 1 1 d .
C7 C 0.3439(3) 0.7113(5) 0.0980(2) 0.0301(10) Uani 1 1 d .
H7 H 0.3408 0.6862 0.0547 0.036 Uiso 1 1 calc R
C8 C 0.4782(3) 0.8670(6) 0.1321(2) 0.0309(9) Uani 1 1 d .
C19 C 0.1582(3) 0.7119(5) 0.3988(2) 0.0295(9) Uani 1 1 d .
H19 H 0.1627 0.6906 0.4427 0.035 Uiso 1 1 calc R
C2 C 0.0692(3) 0.3901(6) 0.0887(2) 0.0335(10) Uani 1 1 d .
H2 H 0.0188 0.3297 0.0813 0.040 Uiso 1 1 calc R
C3 C 0.1014(3) 0.4237(6) 0.0390(2) 0.0336(10) Uani 1 1 d .
H3 H 0.0738 0.3847 -0.0032 0.040 Uiso 1 1 calc R
C13 C 0.3927(3) 0.4591(6) 0.3464(2) 0.0328(10) Uani 1 1 d .
H13 H 0.4160 0.4423 0.3122 0.039 Uiso 1 1 calc R
C14 C 0.4354(3) 0.3995(6) 0.4065(2) 0.0335(10) Uani 1 1 d .
H14 H 0.4870 0.3437 0.4137 0.040 Uiso 1 1 calc R
C4 C 0.1737(3) 0.5142(6) 0.0507(2) 0.0316(11) Uani 1 1 d .
H4 H 0.1965 0.5390 0.0168 0.038 Uiso 1 1 calc R
C9 C 0.5360(3) 0.9468(6) 0.1826(2) 0.0351(10) Uani 1 1 d .
H9 H 0.5270 0.9633 0.2231 0.042 Uiso 1 1 calc R
C16 C 0.3277(3) 0.5103(5) 0.4451(2) 0.0318(11) Uani 1 1 d .
H16 H 0.3040 0.5306 0.4789 0.038 Uiso 1 1 calc R
C21 C -0.0299(3) 0.9613(6) 0.3155(2) 0.0336(10) Uani 1 1 d .
H21 H -0.0182 0.9852 0.2763 0.040 Uiso 1 1 calc R
C22 C -0.1014(3) 1.0187(6) 0.3270(2) 0.0369(11) Uani 1 1 d .
H22 H -0.1407 1.0823 0.2953 0.044 Uiso 1 1 calc R
C15 C 0.4010(3) 0.4231(6) 0.4564(2) 0.0336(10) Uani 1 1 d .
H15 H 0.4279 0.3795 0.4980 0.040 Uiso 1 1 calc R
C23 C -0.1151(4) 0.9831(6) 0.3848(3) 0.0382(11) Uani 1 1 d .
H23 H -0.1640 1.0209 0.3935 0.046 Uiso 1 1 calc R
C11 C 0.6170(3) 0.9746(6) 0.1099(2) 0.0379(11) Uani 1 1 d .
H11 H 0.6651 1.0129 0.1001 0.045 Uiso 1 1 calc R
C12 C 0.5550(3) 0.8917(6) 0.0641(2) 0.0375(11) Uani 1 1 d .
H12 H 0.5625 0.8716 0.0232 0.045 Uiso 1 1 calc R
C25 C 0.3116(4) 0.7585(6) 0.6014(3) 0.0432(12) Uani 1 1 d .
C10 C 0.6081(4) 1.0011(6) 0.1701(3) 0.0385(12) Uani 1 1 d .
H10 H 0.6506 1.0556 0.2026 0.046 Uiso 1 1 calc R
C24 C -0.0561(3) 0.8908(6) 0.4298(2) 0.0376(11) Uani 1 1 d .
H24 H -0.0655 0.8676 0.4699 0.045 Uiso 1 1 calc R
C26 C 0.3790(4) 0.7563(8) 0.6614(3) 0.0597(16) Uani 1 1 d .
H26A H 0.4124 0.6555 0.6633 0.090 Uiso 1 1 calc GR
H26B H 0.3559 0.7569 0.6977 0.090 Uiso 1 1 calc GR
H26C H 0.4139 0.8551 0.6637 0.090 Uiso 1 1 calc GR

loop_
_atom_site_aniso_label
_atom_site_aniso_U_11
_atom_site_aniso_U_22
_atom_site_aniso_U_33
_atom_site_aniso_U_23
_atom_site_aniso_U_13
_atom_site_aniso_U_12
Cu1 0.0304(4) 0.0425(4) 0.0259(3) 0.0004(3) 0.0111(2) 0.0004(3)
P1 0.0295(6) 0.0385(6) 0.0318(5) -0.0001(5) 0.0096(4) 0.0025(5)
F1 0.0410(18) 0.0461(17) 0.0507(16) -0.0097(13) 0.0168(13) -0.0003(13)
F2 0.0385(17) 0.0548(18) 0.0375(14) -0.0021(13) 0.0044(12) -0.0024(14)
F6 0.0465(19) 0.0499(18) 0.0472(16) 0.0062(13) 0.0166(14) -0.0063(14)
F4 0.0371(17) 0.071(2) 0.0424(15) -0.0034(16) 0.0052(13) 0.0061(16)
F3 0.061(2) 0.0480(17) 0.0424(15) 0.0059(13) 0.0214(15) -0.0023(15)
F5 0.059(2) 0.0486(18) 0.0441(16) -0.0029(13) 0.0199(15) 0.0111(15)
N4 0.025(2) 0.034(2) 0.0281(17) 0.0029(14) 0.0108(15) 0.0044(14)
N1 0.024(2) 0.0364(19) 0.0269(17) 0.0001(15) 0.0079(15) 0.0040(16)
N7 0.0261(19) 0.033(2) 0.0322(17) -0.0009(15) 0.0147(15) -0.0005(15)
N6 0.027(2) 0.0323(18) 0.0268(17) -0.0012(15) 0.0063(15) -0.0050(16)
N2 0.029(2) 0.034(2) 0.0298(17) 0.0021(15) 0.0111(15) 0.0050(16)
N9 0.025(2) 0.035(2) 0.0283(17) -0.0006(14) 0.0110(15) -0.0012(14)
N8 0.030(2) 0.035(2) 0.0262(16) 0.0017(14) 0.0109(15) -0.0020(15)
N3 0.028(2) 0.035(2) 0.0284(16) 0.0012(14) 0.0125(15) 0.0043(15)
N5 0.027(2) 0.044(2) 0.0300(18) 0.0005(16) 0.0109(15) -0.0013(17)
N10 0.033(2) 0.042(2) 0.0333(18) 0.0012(16) 0.0146(17) -0.0019(17)
C18 0.028(2) 0.029(2) 0.0272(19) -0.0028(17) 0.0086(17) -0.0053(18)
N11 0.044(2) 0.046(2) 0.0313(19) -0.0033(18) 0.0074(18) 0.001(2)
C6 0.027(2) 0.032(2) 0.0268(19) -0.0023(17) 0.0087(17) 0.0022(18)
C5 0.029(2) 0.028(2) 0.029(2) 0.0022(17) 0.0093(18) 0.0068(17)
C1 0.027(2) 0.035(2) 0.031(2) 0.0021(18) 0.0084(18) 0.0033(19)
C20 0.028(2) 0.027(2) 0.035(2) -0.0053(17) 0.0118(18) -0.0071(17)
C17 0.027(2) 0.031(2) 0.029(2) -0.0028(17) 0.0088(18) -0.0073(18)
C7 0.032(2) 0.032(2) 0.0272(19) 0.0001(17) 0.0113(18) 0.0019(17)
C8 0.028(2) 0.031(2) 0.035(2) 0.0030(18) 0.0120(19) 0.0020(18)
C19 0.027(2) 0.034(2) 0.0279(19) -0.0002(17) 0.0086(17) -0.0034(17)
C2 0.027(2) 0.035(2) 0.036(2) -0.0015(18) 0.0051(19) -0.0011(18)
C3 0.031(3) 0.036(3) 0.032(2) -0.0047(18) 0.0066(19) 0.0058(18)
C13 0.032(3) 0.034(2) 0.032(2) -0.0029(19) 0.0093(19) 0.000(2)
C14 0.028(2) 0.036(2) 0.037(2) 0.0001(18) 0.0096(19) 0.0014(18)
C4 0.031(3) 0.037(3) 0.027(2) -0.0012(17) 0.009(2) 0.0016(18)
C9 0.036(3) 0.037(2) 0.034(2) 0.0012(19) 0.012(2) -0.001(2)
C16 0.031(3) 0.036(3) 0.028(2) -0.0020(17) 0.009(2) -0.0066(17)
C21 0.031(3) 0.037(2) 0.035(2) -0.005(2) 0.012(2) -0.005(2)
C22 0.029(3) 0.037(3) 0.042(3) 0.0007(19) 0.008(2) -0.0029(19)
C15 0.033(3) 0.036(3) 0.028(2) -0.0018(18) 0.0034(18) -0.0011(18)
C23 0.032(3) 0.039(3) 0.046(3) -0.005(2) 0.015(2) 0.001(2)
C11 0.029(3) 0.041(3) 0.047(3) 0.004(2) 0.017(2) -0.003(2)
C12 0.038(3) 0.042(3) 0.039(2) 0.003(2) 0.021(2) 0.001(2)
C25 0.060(3) 0.027(2) 0.050(3) -0.003(2) 0.027(3) 0.001(2)
C10 0.036(3) 0.036(3) 0.044(3) -0.0037(19) 0.013(2) -0.0054(19)
C24 0.036(3) 0.045(3) 0.037(2) 0.002(2) 0.018(2) 0.002(2)
C26 0.079(5) 0.038(3) 0.052(3) 0.001(3) 0.005(3) 0.005(3)

loop_
_atom_type_symbol
_atom_type_description
_atom_type_scat_dispersion_real
_atom_type_scat_dispersion_imag
_atom_type_scat_source
C C 0.0181 0.0091 'International Tables Vol C Tables 4.2.6.8 and 6.1.1.4'
H H 0.0000 0.0000 'International Tables Vol C Tables 4.2.6.8 and 6.1.1.4'
Cu Cu -1.9646 0.5888 'International Tables Vol C Tables 4.2.6.8 and 6.1.1.4'
F F 0.0727 0.0534 'International Tables Vol C Tables 4.2.6.8 and 6.1.1.4'
N N 0.0311 0.0180 'International Tables Vol C Tables 4.2.6.8 and 6.1.1.4'
P P 0.2955 0.4335 'International Tables Vol C Tables 4.2.6.8 and 6.1.1.4'

loop_
_geom_angle_atom_site_label_1
_geom_angle_atom_site_label_2
_geom_angle_atom_site_label_3
_geom_angle
N1 Cu1 N6 131.95(14)
N7 Cu1 N1 114.62(16)
N7 Cu1 N6 81.78(15)
N7 Cu1 N2 140.96(14)
N2 Cu1 N1 81.73(15)
N2 Cu1 N6 114.47(15)
F1 P1 F2 89.94(17)
F1 P1 F4 89.62(18)
F1 P1 F3 89.91(17)
F2 P1 F3 89.17(18)
F6 P1 F1 89.93(17)
F6 P1 F2 90.24(17)
F6 P1 F4 90.57(19)
F6 P1 F3 179.4(2)
F6 P1 F5 90.24(17)
F4 P1 F2 179.08(19)
F4 P1 F3 90.01(19)
F5 P1 F1 179.81(19)
F5 P1 F2 90.15(18)
F5 P1 F4 90.28(18)
F5 P1 F3 89.93(18)
N3 N4 C7 111.1(4)
N3 N4 C8 121.5(4)
C7 N4 C8 127.3(4)
C5 N1 Cu1 113.9(3)
C1 N1 Cu1 128.2(3)
C1 N1 C5 117.7(4)
N8 N7 Cu1 138.0(3)
N8 N7 C18 110.5(3)
C18 N7 Cu1 111.1(3)
C17 N6 Cu1 113.2(3)
C13 N6 Cu1 128.3(3)
C13 N6 C17 118.4(4)
N3 N2 Cu1 138.2(3)
N3 N2 C6 110.2(4)
C6 N2 Cu1 110.7(3)
N8 N9 C20 120.1(4)
C19 N9 N8 111.8(4)
C19 N9 C20 128.0(4)
N7 N8 N9 105.7(3)
N2 N3 N4 106.2(3)
C8 N5 C12 116.3(4)
C20 N10 C24 116.4(4)
N7 C18 C17 119.1(4)
N7 C18 C19 107.5(4)
C19 C18 C17 133.3(4)
N2 C6 C5 119.2(4)
N2 C6 C7 107.4(4)
C7 C6 C5 133.5(4)
N1 C5 C6 113.9(4)
N1 C5 C4 122.8(5)
C4 C5 C6 123.3(4)
N1 C1 H1 118.7
N1 C1 C2 122.6(4)
C2 C1 H1 118.7
N10 C20 N9 113.5(4)
N10 C20 C21 125.2(4)
C21 C20 N9 121.3(4)
N6 C17 C18 114.6(4)
N6 C17 C16 122.0(5)
C16 C17 C18 123.4(4)
N4 C7 C6 105.1(4)
N4 C7 H7 127.5
C6 C7 H7 127.5
N5 C8 N4 113.4(4)
N5 C8 C9 126.2(4)
C9 C8 N4 120.4(4)
N9 C19 C18 104.4(4)
N9 C19 H19 127.8
C18 C19 H19 127.8
C1 C2 H2 120.8
C3 C2 C1 118.5(5)
C3 C2 H2 120.8
C2 C3 H3 120.2
C2 C3 C4 119.7(4)
C4 C3 H3 120.2
N6 C13 H13 118.4
N6 C13 C14 123.3(4)
C14 C13 H13 118.4
C13 C14 H14 120.8
C13 C14 C15 118.3(5)
C15 C14 H14 120.8
C5 C4 H4 120.7
C3 C4 C5 118.7(4)
C3 C4 H4 120.7
C8 C9 H9 122.0
C8 C9 C10 116.0(4)
C10 C9 H9 122.0
C17 C16 H16 120.8
C15 C16 C17 118.4(4)
C15 C16 H16 120.8
C20 C21 H21 121.5
C22 C21 C20 116.9(4)
C22 C21 H21 121.5
C21 C22 H22 120.3
C23 C22 C21 119.5(5)
C23 C22 H22 120.3
C14 C15 H15 120.2
C16 C15 C14 119.5(4)
C16 C15 H15 120.2
C22 C23 H23 120.8
C22 C23 C24 118.4(5)
C24 C23 H23 120.8
C12 C11 H11 120.4
C10 C11 H11 120.4
C10 C11 C12 119.1(5)
N5 C12 C11 123.3(4)
N5 C12 H12 118.3
C11 C12 H12 118.3
N11 C25 C26 179.1(6)
C9 C10 H10 120.4
C11 C10 C9 119.1(5)
C11 C10 H10 120.4
N10 C24 C23 123.5(4)
N10 C24 H24 118.3
C23 C24 H24 118.3
C25 C26 H26A 109.5
C25 C26 H26B 109.5
C25 C26 H26C 109.5
H26A C26 H26B 109.5
H26A C26 H26C 109.5
H26B C26 H26C 109.5

loop_
_geom_bond_atom_site_label_1
_geom_bond_atom_site_label_2
_geom_bond_distance
Cu1 N1 2.053(4)
Cu1 N7 2.037(3)
Cu1 N6 2.062(4)
Cu1 N2 2.045(4)
P1 F1 1.603(3)
P1 F2 1.604(3)
P1 F6 1.598(3)
P1 F4 1.603(3)
P1 F3 1.609(3)
P1 F5 1.601(3)
N4 N3 1.349(5)
N4 C7 1.350(6)
N4 C8 1.438(6)
N1 C5 1.351(6)
N1 C1 1.342(6)
N7 N8 1.313(5)
N7 C18 1.363(5)
N6 C17 1.350(6)
N6 C13 1.330(6)
N2 N3 1.310(6)
N2 C6 1.364(5)
N9 N8 1.356(5)
N9 C20 1.431(6)
N9 C19 1.351(6)
N5 C8 1.320(6)
N5 C12 1.332(7)
N10 C20 1.323(6)
N10 C24 1.333(7)
C18 C17 1.456(7)
C18 C19 1.381(6)
N11 C25 1.148(7)
C6 C5 1.463(6)
C6 C7 1.369(6)
C5 C4 1.379(6)
C1 H1 0.9500
C1 C2 1.391(6)
C20 C21 1.384(7)
C17 C16 1.396(6)
C7 H7 0.9500
C8 C9 1.388(7)
C19 H19 0.9500
C2 H2 0.9500
C2 C3 1.376(7)
C3 H3 0.9500
C3 C4 1.377(7)
C13 H13 0.9500
C13 C14 1.378(6)
C14 H14 0.9500
C14 C15 1.389(6)
C4 H4 0.9500
C9 H9 0.9500
C9 C10 1.395(8)
C16 H16 0.9500
C16 C15 1.379(7)
C21 H21 0.9500
C21 C22 1.382(7)
C22 H22 0.9500
C22 C23 1.376(7)
C15 H15 0.9500
C23 H23 0.9500
C23 C24 1.384(7)
C11 H11 0.9500
C11 C12 1.381(7)
C11 C10 1.379(7)
C12 H12 0.9500
C25 C26 1.454(8)
C10 H10 0.9500
C24 H24 0.9500
C26 H26A 0.9800
C26 H26B 0.9800
C26 H26C 0.9800

loop_
_geom_torsion_atom_site_label_1
_geom_torsion_atom_site_label_2
_geom_torsion_atom_site_label_3
_geom_torsion_atom_site_label_4
_geom_torsion
Cu1 N1 C5 C6 3.8(5)
Cu1 N1 C5 C4 -177.0(3)
Cu1 N1 C1 C2 175.2(3)
Cu1 N7 N8 N9 172.8(3)
Cu1 N7 C18 C17 4.1(5)
Cu1 N7 C18 C19 -174.9(3)
Cu1 N6 C17 C18 0.2(5)
Cu1 N6 C17 C16 -179.6(3)
Cu1 N6 C13 C14 178.4(3)
Cu1 N2 N3 N4 167.8(3)
Cu1 N2 C6 C5 7.9(5)
Cu1 N2 C6 C7 -171.5(3)
N4 C8 C9 C10 177.1(4)
N1 C5 C4 C3 1.3(7)
N1 C1 C2 C3 0.6(7)
N7 C18 C17 N6 -2.9(6)
N7 C18 C17 C16 176.9(4)
N7 C18 C19 N9 0.2(5)
N6 C17 C16 C15 1.0(7)
N6 C13 C14 C15 0.5(7)
N2 C6 C5 N1 -8.1(6)
N2 C6 C5 C4 172.7(4)
N2 C6 C7 N4 0.4(5)
N9 C20 C21 C22 177.1(4)
N8 N7 C18 C17 178.4(4)
N8 N7 C18 C19 -0.5(5)
N8 N9 C20 N10 171.2(4)
N8 N9 C20 C21 -8.1(6)
N8 N9 C19 C18 0.2(5)
N3 N4 C7 C6 -0.2(5)
N3 N4 C8 N5 177.2(4)
N3 N4 C8 C9 -0.3(6)
N3 N2 C6 C5 179.0(4)
N3 N2 C6 C7 -0.5(5)
N5 C8 C9 C10 0.0(8)
N10 C20 C21 C22 -2.1(7)
C18 N7 N8 N9 0.6(5)
C18 C17 C16 C15 -178.9(4)
C6 N2 N3 N4 0.4(5)
C6 C5 C4 C3 -179.6(4)
C5 N1 C1 C2 0.9(7)
C5 C6 C7 N4 -179.0(5)
C1 N1 C5 C6 178.9(4)
C1 N1 C5 C4 -1.9(7)
C1 C2 C3 C4 -1.2(7)
C20 N9 N8 N7 -178.0(4)
C20 N9 C19 C18 177.4(4)
C20 N10 C24 C23 -0.2(8)
C20 C21 C22 C23 1.0(7)
C17 N6 C13 C14 2.3(7)
C17 C18 C19 N9 -178.6(5)
C17 C16 C15 C14 1.8(7)
C7 N4 N3 N2 -0.1(5)
C7 N4 C8 N5 1.4(6)
C7 N4 C8 C9 -176.1(4)
C7 C6 C5 N1 171.2(5)
C7 C6 C5 C4 -8.0(8)
C8 N4 N3 N2 -176.5(4)
C8 N4 C7 C6 176.0(4)
C8 N5 C12 C11 -1.0(7)
C8 C9 C10 C11 0.7(7)
C19 N9 N8 N7 -0.6(5)
C19 N9 C20 N10 -5.8(6)
C19 N9 C20 C21 174.9(4)
C19 C18 C17 N6 175.7(5)
C19 C18 C17 C16 -4.5(8)
C2 C3 C4 C5 0.3(7)
C13 N6 C17 C18 176.9(4)
C13 N6 C17 C16 -3.0(7)
C13 C14 C15 C16 -2.5(7)
C21 C22 C23 C24 0.3(7)
C22 C23 C24 N10 -0.7(8)
C12 N5 C8 N4 -177.1(4)
C12 N5 C8 C9 0.2(7)
C12 C11 C10 C9 -1.4(8)
C10 C11 C12 N5 1.7(8)
C24 N10 C20 N9 -177.5(4)
C24 N10 C20 C21 1.7(7)
